data_7208827
loop_
_publ_author_name
'Jones, Andrew O. F.'
'Lem\'ee-Cailleau, Marie-H\'el\`ene'
'Martins, David M. S.'
'McIntyre, Garry J.'
'Oswald, Iain D. H.'
'Pulham, Colin R.'
'Spanswick, Christopher K.'
'Thomas, Lynne H.'
'Wilson, Chick C.'

_publ_section_title
;
 Temperature dependent solid-state proton migration in dimethylurea-oxalic
 acid complexes.
;
_journal_issue 38
_journal_name_full 'Physical chemistry chemical physics : PCCP'
_journal_page_first 13273
_journal_page_last 13283
_journal_paper_doi 10.1039/c2cp41782k
_journal_volume 14
_journal_year 2012
_chemical_formula_sum 'C8 H18 N4 O6'
_chemical_formula_weight 266.00
_chemical_name_common
;
bis(N,N-Dimethylurea) oxalic acid
;
_chemical_name_systematic
;
bis(N,N-Dimethylurea) ethanedioic acid
;
_space_group_IT_number 14
_symmetry_cell_setting monoclinic
_symmetry_space_group_name_Hall '-P 2ybc'
_symmetry_space_group_name_H-M 'P 1 21/c 1'
_atom_sites_solution_hydrogens difmap
_atom_sites_solution_primary direct
_atom_sites_solution_secondary difmap
_audit_creation_method SHELXL-97
_cell_angle_alpha 90.00
_cell_angle_beta 111.140(10)
_cell_angle_gamma 90.00
_cell_formula_units_Z 2
_cell_length_a 7.770(5)
_cell_length_b 6.440(5)
_cell_length_c 13.600(5)
_cell_measurement_reflns_used 250
_cell_measurement_temperature 175
_cell_volume 634.7(7)
_computing_cell_refinement 'lauegen (CCP4)'
_computing_data_collection 'VIVALDI (MAATEL)'
_computing_data_reduction 'argonne_boxes, laue4 (Piltz, 2011)'
_computing_molecular_graphics 'Mercury (McRae, 2006)'
_computing_publication_material 'WINGX (Farrugia, 1999)'
_computing_structure_refinement 'SHELXL-97 (Sheldrick, 2008)'
_diffrn_ambient_temperature 175
_diffrn_detector_area_resol_mean 0.7
_diffrn_measurement_device_type VIVALDI
_diffrn_measurement_method 'Laue patterns at 10 orientations'
_diffrn_radiation_monochromator none
_diffrn_radiation_probe neutron
_diffrn_radiation_source 'ILL reactor source, thermal guide'
_diffrn_radiation_type neutron
_diffrn_radiation_wavelength 0.80-5.20
_diffrn_reflns_av_R_equivalents 0.1637
_diffrn_reflns_av_sigmaI/netI 0.0985
_diffrn_reflns_limit_h_max 11
_diffrn_reflns_limit_h_min -11
_diffrn_reflns_limit_k_max 9
_diffrn_reflns_limit_k_min -9
_diffrn_reflns_limit_l_max 16
_diffrn_reflns_limit_l_min -15
_diffrn_reflns_number 6421
_diffrn_standards_number none
_exptl_absorpt_coefficient_mu 0.000
_exptl_absorpt_correction_type none
_exptl_crystal_colour colourless
_exptl_crystal_density_diffrn 1.392
_exptl_crystal_density_method 'not measured'
_exptl_crystal_description prism
_exptl_crystal_F_000 12
_exptl_crystal_size_max 2.5
_exptl_crystal_size_mid 2.2
_exptl_crystal_size_min 1.2
_refine_diff_density_max 0.081
_refine_diff_density_min -0.102
_refine_diff_density_rms 0.015
_refine_ls_extinction_coef 1.0(4)
_refine_ls_extinction_expression Fc^*^=kFc[1+0.001xFc^2^\l^3^/sin(2\q)]^-1/4^
_refine_ls_extinction_method SHELXL
_refine_ls_goodness_of_fit_ref 1.681
_refine_ls_hydrogen_treatment refall
_refine_ls_matrix_type full
_refine_ls_number_parameters 164
_refine_ls_number_reflns 1435
_refine_ls_number_restraints 0
_refine_ls_restrained_S_all 1.681
_refine_ls_R_factor_all 0.1244
_refine_ls_R_factor_gt 0.0684
_refine_ls_shift/su_max 0.000
_refine_ls_shift/su_mean 0.000
_refine_ls_structure_factor_coef Fsqd
_refine_ls_weighting_details 'calc w=1/[\s^2^(Fo^2^)+(0.0300P)^2^+0.0000P] where P=(Fo^2^+2Fc^2^)/3'
_refine_ls_weighting_scheme calc
_refine_ls_wR_factor_gt 0.1162
_refine_ls_wR_factor_ref 0.1231
_reflns_number_gt 919
_reflns_number_total 1435
_reflns_threshold_expression >2\s(I)
_cod_data_source_file c2cp41782k.txt
_cod_data_source_block dmuox_175
_cod_original_sg_symbol_H-M P21/c
_cod_database_code 7208827

loop_
_symmetry_equiv_pos_as_xyz
'x, y, z'
'-x, y+1/2, -z+1/2'
'-x, -y, -z'
'x, -y-1/2, z-1/2'

loop_
_atom_site_label
_atom_site_type_symbol
_atom_site_fract_x
_atom_site_fract_y
_atom_site_fract_z
_atom_site_U_iso_or_equiv
_atom_site_adp_type
_atom_site_occupancy
_atom_site_symmetry_multiplicity
_atom_site_calc_flag
O1 O 0.5002(3) 0.2552(3) 0.3807(2) 0.0374(7) Uani 1 1 d
O3 O 0.7599(3) 0.0165(3) 0.4367(3) 0.0378(7) Uani 1 1 d
O4 O 0.9671(4) 0.2652(3) 0.5014(3) 0.0618(12) Uani 1 1 d
N1 N 0.34711(18) 0.5576(2) 0.33990(13) 0.0347(4) Uani 1 1 d
N2 N 0.66714(17) 0.55395(19) 0.41247(13) 0.0345(4) Uani 1 1 d
C1 C 0.5065(2) 0.4537(2) 0.37850(17) 0.0275(4) Uani 1 1 d
C2 C 0.3420(3) 0.7827(3) 0.3351(2) 0.0419(7) Uani 1 1 d
H3 H 0.3833(18) 0.8514(10) 0.4079(8) 0.123(4) Uani 1 1 d
H4 H 0.2135(11) 0.8321(10) 0.2886(12) 0.182(6) Uani 1 1 d
H5 H 0.4373(12) 0.8416(9) 0.3021(7) 0.094(2) Uani 1 1 d
C3 C 0.1716(3) 0.4446(4) 0.3048(3) 0.0439(7) Uani 1 1 d
H6 H 0.1145(17) 0.447(3) 0.2337(8) 0.205(9) Uani 1 1 d
H7 H 0.0895(13) 0.5025(15) 0.3409(11) 0.137(5) Uani 1 1 d
H8 H 0.1855(11) 0.3038(15) 0.3319(13) 0.179(7) Uani 1 1 d
C4 C 0.9249(2) 0.0853(2) 0.48320(18) 0.0309(5) Uani 1 1 d
H2 H 0.7849(6) 0.4691(6) 0.4447(5) 0.0517(14) Uani 1 1 d
H1 H 0.6792(6) 0.7093(6) 0.4170(4) 0.0481(11) Uani 1 1 d
H9 H 0.6407(6) 0.1488(6) 0.4106(4) 0.0509(12) Uani 1 1 d

loop_
_atom_site_aniso_label
_atom_site_aniso_U_11
_atom_site_aniso_U_22
_atom_site_aniso_U_33
_atom_site_aniso_U_23
_atom_site_aniso_U_13
_atom_site_aniso_U_12
O1 0.0254(10) 0.0178(9) 0.0619(19) -0.0030(9) 0.0071(10) -0.0011(6)
O3 0.0228(11) 0.0187(9) 0.065(2) -0.0050(9) 0.0079(11) 0.0002(6)
O4 0.0245(10) 0.0192(9) 0.122(3) -0.0037(12) 0.0028(13) 0.0018(7)
N1 0.0199(6) 0.0245(6) 0.0523(11) 0.0025(6) 0.0040(6) 0.0023(4)
N2 0.0207(6) 0.0227(6) 0.0528(11) -0.0024(6) 0.0044(6) 0.0002(5)
C1 0.0207(8) 0.0187(7) 0.0391(13) -0.0005(8) 0.0061(8) 0.0014(6)
C2 0.0330(10) 0.0262(10) 0.061(2) 0.0041(10) 0.0105(11) 0.0071(7)
H3 0.266(12) 0.040(3) 0.095(7) -0.009(3) 0.103(7) -0.010(5)
H4 0.065(4) 0.041(3) 0.339(16) 0.041(6) -0.048(6) 0.006(3)
H5 0.128(6) 0.041(2) 0.129(7) 0.017(3) 0.067(6) -0.004(3)
C3 0.0219(11) 0.0380(12) 0.066(2) 0.0004(12) 0.0084(12) -0.0044(8)
H6 0.131(9) 0.41(2) 0.041(6) 0.014(8) -0.003(6) -0.191(12)
H7 0.070(6) 0.157(10) 0.202(13) -0.081(8) 0.069(7) -0.046(5)
H8 0.061(5) 0.074(4) 0.330(19) 0.053(8) -0.016(7) -0.025(4)
C4 0.0213(8) 0.0167(7) 0.0506(14) -0.0003(8) 0.0078(8) 0.0012(6)
H2 0.0253(19) 0.0375(18) 0.079(4) -0.005(2) 0.003(2) 0.0047(13)
H1 0.040(2) 0.0303(16) 0.070(3) -0.0023(18) 0.015(2) -0.0015(14)
H9 0.044(2) 0.0371(18) 0.070(4) -0.007(2) 0.019(2) -0.0113(16)

loop_
_atom_type_symbol
_atom_type_description
_atom_type_scat_dispersion_real
_atom_type_scat_dispersion_imag
_atom_type_scat_source
C C 0.0000 0.0000 'International Tables Vol C Tables 4.2.6.8 and 6.1.1.4'
H H 0.0000 0.0000 'International Tables Vol C Tables 4.2.6.8 and 6.1.1.4'
N N 0.0000 0.0000 'International Tables Vol C Tables 4.2.6.8 and 6.1.1.4'
O O 0.0000 0.0000 'International Tables Vol C Tables 4.2.6.8 and 6.1.1.4'

loop_
_geom_angle_atom_site_label_1
_geom_angle_atom_site_label_2
_geom_angle_atom_site_label_3
_geom_angle
_geom_angle_site_symmetry_3
C1 N1 C2 121.61(15) .
C1 N1 C3 120.04(16) .
C2 N1 C3 118.31(16) .
O1 C1 N2 121.03(16) .
O1 C1 N1 118.10(16) .
N2 C1 N1 120.86(15) .
O4 C4 O3 125.5(2) .
O4 C4 C4 120.1(2) 3_756
O3 C4 C4 114.38(19) 3_756

loop_
_geom_bond_atom_site_label_1
_geom_bond_atom_site_label_2
_geom_bond_distance
_geom_bond_site_symmetry_2
O1 C1 1.280(3) .
O3 C4 1.286(3) .
O4 C4 1.205(3) .
N1 C1 1.337(2) .
N1 C2 1.451(3) .
N1 C3 1.465(3) .
N2 C1 1.331(2) .
C4 C4 1.547(3) 3_756
